data_4026641
loop_
_publ_author_name
'Felipe Reviriego'
'Pilar Navarro'
'Vicente J. Ar\'an'
'Maria Luisa Jimeno'
'Enrique Garc\'ia-Espa\~na'
'Julio Latorre'
'Maria J. R. Yunta'

_publ_section_title
;
 Hydrogen-Bond-Mediated Self-Assembly of 26-Membered Diaza Tetraester
 Crowns of 3,5-Disubstituted 1H-Pyrazole. Dimerization Study in the Solid
 State and in CDCl3 Solution
;
_journal_name_full 'Journal of Organic Chemistry'
_journal_page_first 8223
_journal_page_last 8231
_journal_paper_doi 10.1021/jo2012835
_journal_volume 76
_journal_year 2011
_chemical_formula_moiety 'C20 H26 N6 O8, C2 H3 N'
_chemical_formula_sum 'C22 H29 N7 O8'
_chemical_formula_weight 519.52
_chemical_name_common pzmet
_chemical_name_systematic
;
 ?
;
_space_group_IT_number 88
_symmetry_cell_setting tetragonal
_symmetry_space_group_name_Hall '-I 4ad'
_symmetry_space_group_name_H-M 'I 41/a :2'
_atom_sites_solution_hydrogens geom
_atom_sites_solution_primary direct
_atom_sites_solution_secondary difmap
_audit_creation_method SHELXL-97
_cell_angle_alpha 90.00
_cell_angle_beta 90.00
_cell_angle_gamma 90.00
_cell_formula_units_Z 8
_cell_length_a 13.1070(2)
_cell_length_b 13.1070(2)
_cell_length_c 30.3510(7)
_cell_measurement_temperature 293(2)
_cell_volume 5214.10(16)
_computing_structure_refinement 'SHELXL-97 (Sheldrick, 2008)'
_diffrn_ambient_temperature 293(2)
_diffrn_measured_fraction_theta_full 0.999
_diffrn_measured_fraction_theta_max 0.999
_diffrn_radiation_monochromator graphite
_diffrn_radiation_source 'fine-focus sealed tube'
_diffrn_radiation_type MoK\a
_diffrn_radiation_wavelength 0.71073
_diffrn_reflns_av_R_equivalents 0.0224
_diffrn_reflns_av_sigmaI/netI 0.0363
_diffrn_reflns_limit_h_max 16
_diffrn_reflns_limit_h_min -16
_diffrn_reflns_limit_k_max 11
_diffrn_reflns_limit_k_min -11
_diffrn_reflns_limit_l_max 38
_diffrn_reflns_limit_l_min -37
_diffrn_reflns_number 5223
_diffrn_reflns_theta_full 26.72
_diffrn_reflns_theta_max 26.72
_diffrn_reflns_theta_min 1.69
_exptl_absorpt_coefficient_mu 0.103
_exptl_absorpt_correction_type none
_exptl_crystal_colour colourless
_exptl_crystal_density_diffrn 1.324
_exptl_crystal_F_000 2268
_exptl_crystal_size_max 0.2
_exptl_crystal_size_mid 0.15
_exptl_crystal_size_min 0.1
_refine_diff_density_max 0.016
_refine_diff_density_min -0.006
_refine_diff_density_rms 0.003
_refine_ls_extinction_method none
_refine_ls_goodness_of_fit_ref 1.047
_refine_ls_hydrogen_treatment mixed
_refine_ls_matrix_type full
_refine_ls_number_parameters 168
_refine_ls_number_reflns 2784
_refine_ls_number_restraints 0
_refine_ls_restrained_S_all 1.047
_refine_ls_R_factor_all 0.0979
_refine_ls_R_factor_gt 0.0584
_refine_ls_shift/su_max 0.043
_refine_ls_shift/su_mean 0.003
_refine_ls_structure_factor_coef Fsqd
_refine_ls_weighting_details 'calc w=1/[\s^2^(Fo^2^)+(0.1231P)^2^+0.0022P] where P=(Fo^2^+2Fc^2^)/3'
_refine_ls_weighting_scheme calc
_refine_ls_wR_factor_gt 0.1892
_refine_ls_wR_factor_ref 0.2266
_reflns_number_gt 1824
_reflns_number_total 2784
_reflns_threshold_expression >2\s(I)
_cod_data_source_file jo2012835_si_002.cif
_cod_data_source_block pznoxxx
_cod_original_sg_symbol_H-M 'I 41/a'
_cod_database_code 4026641

loop_
_symmetry_equiv_pos_as_xyz
'x, y, z'
'-x, -y+1/2, z'
'-y+3/4, x+1/4, z+1/4'
'y+1/4, -x+1/4, z+1/4'
'x+1/2, y+1/2, z+1/2'
'-x+1/2, -y+1, z+1/2'
'-y+5/4, x+3/4, z+3/4'
'y+3/4, -x+3/4, z+3/4'
'-x, -y, -z'
'x, y-1/2, -z'
'y-3/4, -x-1/4, -z-1/4'
'-y-1/4, x-1/4, -z-1/4'
'-x+1/2, -y+1/2, -z+1/2'
'x+1/2, y, -z+1/2'
'y-1/4, -x+1/4, -z+1/4'
'-y+1/4, x+1/4, -z+1/4'

loop_
_atom_site_label
_atom_site_type_symbol
_atom_site_fract_x
_atom_site_fract_y
_atom_site_fract_z
_atom_site_U_iso_or_equiv
_atom_site_adp_type
_atom_site_occupancy
_atom_site_symmetry_multiplicity
_atom_site_calc_flag
_atom_site_refinement_flags
_atom_site_disorder_assembly
_atom_site_disorder_group
O1 O 0.58173(16) 0.38686(16) 0.11062(7) 0.0806(16) Uani 1 1 d . A 1
O2 O 0.44908(15) 0.44696(15) 0.07116(7) 0.0758(16) Uani 1 1 d . A 1
O3 O 0.63201(18) 0.81202(17) -0.00410(7) 0.0874(16) Uani 1 1 d . B 1
O4 O 0.24794(18) 0.65603(16) 0.04639(8) 0.0875(16) Uani 1 1 d . . 1
N1 N 0.6760(2) 0.5791(2) 0.10179(9) 0.0787(16) Uani 1 1 d . A 1
H1 H 0.704(3) 0.541(3) 0.1229(12) 0.082(9) Uiso 1 1 d . C 1
N2 N 0.7155(2) 0.66665(19) 0.08797(9) 0.0808(16) Uani 1 1 d . A 1
N3 N 0.22419(19) 0.44718(18) 0.08489(9) 0.0772(16) Uani 1 1 d . A 1
C3 C 0.5935(2) 0.5501(2) 0.07831(10) 0.0725(16) Uani 1 1 d . A 1
C4 C 0.5782(2) 0.6242(2) 0.04679(9) 0.0757(16) Uani 1 1 d . A 1
H4 H 0.5273 0.6266 0.0255 0.075(8) Uiso 1 1 calc R A 1
C5 C 0.6563(2) 0.6952(2) 0.05395(9) 0.0737(16) Uani 1 1 d . A 1
C6 C 0.5428(2) 0.4526(2) 0.08878(10) 0.0723(16) Uani 1 1 d . A 1
C7 C 0.3912(2) 0.3571(2) 0.08326(12) 0.0804(16) Uani 1 1 d . A 1
H7A H 0.3872 0.3525 0.1148 0.096 Uiso 1 1 d R A 1
H7B H 0.4254 0.2980 0.0719 0.096 Uiso 1 1 d R A 1
C8 C 0.2864(2) 0.3673(2) 0.06401(11) 0.0813(16) Uani 1 1 d . A 1
H8A H 0.2951 0.3837 0.0334 0.098 Uiso 1 1 d R A 1
H8B H 0.2522 0.3028 0.0666 0.098 Uiso 1 1 d R A 1
C9 C 0.1620(3) 0.4031(3) 0.12077(14) 0.1000(18) Uani 1 1 d . A 1
H9A H 0.1222 0.4555 0.1346 0.120 Uiso 1 1 d R A 1
H9B H 0.1175 0.3518 0.1090 0.120 Uiso 1 1 d R A 1
H9C H 0.2069 0.3728 0.1421 0.120 Uiso 1 1 d R A 1
C10 C 0.1593(2) 0.4982(2) 0.05295(12) 0.0873(17) Uani 1 1 d . A 1
H10A H 0.1112 0.5403 0.0684 0.105 Uiso 1 1 d R A 1
H10B H 0.1232 0.4478 0.0361 0.105 Uiso 1 1 d R A 1
C11 C 0.2168(3) 0.5664(2) 0.02188(12) 0.0918(17) Uani 1 1 d . A 1
H11A H 0.1740 0.5850 -0.0025 0.110 Uiso 1 1 d R A 1
H11B H 0.2752 0.5296 0.0112 0.110 Uiso 1 1 d R A 1
C12 C 0.6770(2) 0.7886(2) 0.02877(10) 0.0758(16) Uani 1 1 d . . 1
N20 N 0.0000 0.7500 -0.03166(19) 0.206(4) Uiso 1 2 d SG . 1
C20 C 0.0079(3) 0.7607(3) 0.00607(19) 0.137(3) Uiso 0.50 1 d PG . 1
C30 C 0.0177(7) 0.7741(7) 0.05351(19) 0.111(3) Uiso 0.50 1 d PG . 1
H30A H -0.0489 0.7773 0.0666 0.167 Uiso 0.50 1 d PG . 1
H30B H 0.0539 0.8363 0.0595 0.167 Uiso 0.50 1 d PG . 1
H30C H 0.0547 0.7175 0.0657 0.167 Uiso 0.50 1 d PG . 1

loop_
_atom_site_aniso_label
_atom_site_aniso_U_11
_atom_site_aniso_U_22
_atom_site_aniso_U_33
_atom_site_aniso_U_23
_atom_site_aniso_U_13
_atom_site_aniso_U_12
O1 0.0793(19) 0.0728(19) 0.090(2) 0.0012(10) -0.0081(10) 0.0029(9)
O2 0.0744(19) 0.0708(18) 0.0822(19) -0.0026(9) -0.0062(9) -0.0028(8)
O3 0.101(2) 0.087(2) 0.0749(19) 0.0055(10) -0.0057(11) 0.0050(11)
O4 0.097(2) 0.0751(19) 0.091(2) -0.0094(10) 0.0089(11) -0.0085(10)
N1 0.080(2) 0.076(2) 0.080(2) 0.0070(13) -0.0123(13) -0.0061(11)
N2 0.083(2) 0.076(2) 0.084(2) 0.0069(12) -0.0111(12) -0.0070(12)
N3 0.073(2) 0.071(2) 0.088(2) -0.0068(11) 0.0003(12) -0.0024(10)
C3 0.070(2) 0.074(2) 0.074(2) -0.0052(13) -0.0040(12) 0.0018(12)
C4 0.075(2) 0.081(2) 0.071(2) -0.0016(13) -0.0061(13) 0.0033(13)
C5 0.076(2) 0.074(2) 0.071(2) -0.0028(12) -0.0024(13) 0.0010(12)
C6 0.071(2) 0.074(2) 0.072(2) -0.0077(13) -0.0010(13) 0.0016(12)
C7 0.078(2) 0.067(2) 0.096(2) -0.0048(14) -0.0032(15) -0.0017(13)
C8 0.079(2) 0.069(2) 0.097(2) -0.0127(14) -0.0040(15) -0.0030(13)
C9 0.099(3) 0.092(3) 0.109(3) -0.0023(19) 0.012(2) -0.0061(18)
C10 0.078(2) 0.077(2) 0.107(3) -0.0130(16) -0.0107(16) -0.0022(14)
C11 0.110(3) 0.074(2) 0.092(3) -0.0082(16) -0.0125(18) -0.0055(16)
C12 0.082(2) 0.073(2) 0.072(2) -0.0050(13) 0.0024(14) 0.0076(13)

loop_
_atom_type_symbol
_atom_type_description
_atom_type_scat_dispersion_real
_atom_type_scat_dispersion_imag
_atom_type_scat_source
C C 0.0033 0.0016 'International Tables Vol C Tables 4.2.6.8 and 6.1.1.4'
H H 0.0000 0.0000 'International Tables Vol C Tables 4.2.6.8 and 6.1.1.4'
O O 0.0106 0.0060 'International Tables Vol C Tables 4.2.6.8 and 6.1.1.4'
N N 0.0061 0.0033 'International Tables Vol C Tables 4.2.6.8 and 6.1.1.4'

loop_
_geom_angle_atom_site_label_1
_geom_angle_atom_site_label_2
_geom_angle_atom_site_label_3
_geom_angle
_geom_angle_site_symmetry_1
_geom_angle_site_symmetry_3
C6 O2 C7 115.0(2) . .
C12 O4 C11 116.3(3) 2_665 .
N2 N1 C3 112.9(3) . .
N2 N1 H1 123(2) . .
C3 N1 H1 124(2) . .
N1 N2 C5 105.0(2) . .
C10 N3 C8 111.4(2) . .
C10 N3 C9 110.4(3) . .
C8 N3 C9 110.2(3) . .
N1 C3 C4 106.5(3) . .
N1 C3 C6 119.4(3) . .
C4 C3 C6 134.0(3) . .
C3 C4 C5 104.7(3) . .
C3 C4 H4 127.6 . .
C5 C4 H4 127.6 . .
N2 C5 C4 110.9(3) . .
N2 C5 C12 121.7(3) . .
C4 C5 C12 127.4(3) . .
O1 C6 O2 124.8(3) . .
O1 C6 C3 123.2(3) . .
O2 C6 C3 112.0(2) . .
O2 C7 C8 108.0(2) . .
O2 C7 H7A 109.4 . .
C8 C7 H7A 110.2 . .
O2 C7 H7B 108.7 . .
C8 C7 H7B 111.1 . .
H7A C7 H7B 109.5 . .
N3 C8 C7 113.8(3) . .
N3 C8 H8A 108.8 . .
C7 C8 H8A 106.7 . .
N3 C8 H8B 109.4 . .
C7 C8 H8B 108.5 . .
H8A C8 H8B 109.5 . .
N3 C9 H9A 110.1 . .
N3 C9 H9B 109.5 . .
H9A C9 H9B 109.5 . .
N3 C9 H9C 108.7 . .
H9A C9 H9C 109.5 . .
H9B C9 H9C 109.5 . .
N3 C10 C11 113.5(3) . .
N3 C10 H10A 108.9 . .
C11 C10 H10A 107.0 . .
N3 C10 H10B 109.1 . .
C11 C10 H10B 108.8 . .
H10A C10 H10B 109.5 . .
O4 C11 C10 107.6(3) . .
O4 C11 H11A 110.8 . .
C10 C11 H11A 110.0 . .
O4 C11 H11B 110.8 . .
C10 C11 H11B 108.2 . .
H11A C11 H11B 109.5 . .
O3 C12 O4 123.8(3) . 2_665
O3 C12 C5 123.8(3) . .
O4 C12 C5 112.4(3) 2_665 .
C20 N20 C20 17.3(3) 2_565 .
C20 C20 N20 81.4 2_565 .
C20 C20 C30 98.6 2_565 .
N20 C20 C30 180.0(7) . .
C20 C20 C30 68.5(5) 2_565 2_565
N20 C20 C30 149.9(5) . 2_565
C30 C20 C30 30.1(5) . 2_565
C30 C30 C20 81.4 2_565 .
C30 C30 C20 68.5(2) 2_565 2_565
C20 C30 C20 12.8(2) . 2_565

loop_
_geom_bond_atom_site_label_1
_geom_bond_atom_site_label_2
_geom_bond_distance
_geom_bond_site_symmetry_2
O1 C6 1.201(4) .
O2 C6 1.341(3) .
O2 C7 1.448(4) .
O3 C12 1.199(4) .
O4 C12 1.334(4) 2_665
O4 C11 1.449(4) .
N1 N2 1.327(3) .
N1 C3 1.350(4) .
N1 H1 0.89(4) .
N2 C5 1.344(4) .
N3 C10 1.453(4) .
N3 C8 1.471(4) .
N3 C9 1.477(5) .
C3 C4 1.379(4) .
C3 C6 1.476(4) .
C4 C5 1.400(4) .
C4 H4 0.9300 .
C5 C12 1.469(4) .
C7 C8 1.499(4) .
C7 H7A 0.9599 .
C7 H7B 0.9600 .
C8 H8A 0.9602 .
C8 H8B 0.9600 .
C9 H9A 0.9600 .
C9 H9B 0.9600 .
C9 H9C 0.9599 .
C10 C11 1.503(5) .
C10 H10A 0.9599 .
C10 H10B 0.9601 .
C11 H11A 0.9600 .
C11 H11B 0.9600 .
C12 O4 1.334(4) 2_665
N20 C20 1.1583(10) 2_565
N20 C20 1.1583 .
C20 C20 0.347(7) 2_565
C20 C30 1.4563 .
C20 C30 1.547(6) 2_565
C30 C30 0.784(15) 2_565
C30 C20 1.547(2) 2_565
C30 H30A 0.9600 .
C30 H30B 0.9600 .
C30 H30C 0.9600 .
